data_4505464
loop_
_publ_author_name
'Yang, En-Cui'
'Ding, Bo'
'Liu, Zhong-Yi'
'Yang, You-Li'
'Zhao, Xiao-Jun'

_publ_section_title
;
 Structural Transformation from a Discrete CuII4Cluster to Two Extended
 CuII4+ CuII1Chain-Based Three-Dimensional Frameworks by Changing the
 Spacer Functionality: Synthesis, Crystal Structures, and Magnetic
 Properties
;
_journal_issue 3
_journal_name_full 'Crystal Growth &amp; Design'
_journal_page_first 1185
_journal_paper_doi 10.1021/cg2011666
_journal_volume 12
_journal_year 2012
_chemical_formula_sum 'C23 H19 Cu2 N7 O14'
_chemical_formula_weight 744.53
_chemical_name_systematic
; 
 ? 
;
_space_group_IT_number 14
_symmetry_cell_setting monoclinic
_symmetry_space_group_name_Hall '-P 2ybc'
_symmetry_space_group_name_H-M 'P 1 21/c 1'
_atom_sites_solution_hydrogens geom
_atom_sites_solution_primary direct
_atom_sites_solution_secondary difmap
_audit_creation_method SHELXL-97
_cell_angle_alpha 90.00
_cell_angle_beta 119.085(3)
_cell_angle_gamma 90.00
_cell_formula_units_Z 4
_cell_length_a 8.7588(7)
_cell_length_b 26.607(2)
_cell_length_c 14.4393(9)
_cell_measurement_reflns_used 8419
_cell_measurement_temperature 296(2)
_cell_measurement_theta_max 28.27
_cell_measurement_theta_min 2.22
_cell_volume 2940.7(4)
_computing_cell_refinement 'Bruker SMART'
_computing_data_collection 'Bruker SMART'
_computing_data_reduction 'Bruker SAINT'
_computing_molecular_graphics 'Bruker SHELXTL'
_computing_publication_material 'Bruker SHELXTL'
_computing_structure_refinement 'SHELXL-97 (Sheldrick, 1997)'
_computing_structure_solution 'SHELXS-97 (Sheldrick, 1990)'
_diffrn_ambient_temperature 296(2)
_diffrn_measured_fraction_theta_full 1.000
_diffrn_measured_fraction_theta_max 1.000
_diffrn_measurement_device_type 'CCD area detector'
_diffrn_measurement_method 'phi and omega scans'
_diffrn_radiation_monochromator graphite
_diffrn_radiation_source 'fine-focus sealed tube'
_diffrn_radiation_type MoK\a
_diffrn_radiation_wavelength 0.71073
_diffrn_reflns_av_R_equivalents 0.0167
_diffrn_reflns_av_sigmaI/netI 0.0186
_diffrn_reflns_limit_h_max 9
_diffrn_reflns_limit_h_min -10
_diffrn_reflns_limit_k_max 30
_diffrn_reflns_limit_k_min -31
_diffrn_reflns_limit_l_max 16
_diffrn_reflns_limit_l_min -17
_diffrn_reflns_number 15007
_diffrn_reflns_theta_full 25.01
_diffrn_reflns_theta_max 25.01
_diffrn_reflns_theta_min 1.79
_exptl_absorpt_coefficient_mu 1.527
_exptl_absorpt_correction_T_max 0.8033
_exptl_absorpt_correction_T_min 0.7299
_exptl_absorpt_correction_type multi-scan
_exptl_absorpt_process_details sadabs
_exptl_crystal_colour blue
_exptl_crystal_density_diffrn 1.682
_exptl_crystal_density_meas ?
_exptl_crystal_density_method 'not measured'
_exptl_crystal_description block
_exptl_crystal_F_000 1504
_exptl_crystal_size_max 0.22
_exptl_crystal_size_mid 0.20
_exptl_crystal_size_min 0.15
_refine_diff_density_max 0.482
_refine_diff_density_min -0.438
_refine_diff_density_rms 0.057
_refine_ls_extinction_method none
_refine_ls_goodness_of_fit_ref 1.060
_refine_ls_hydrogen_treatment constr
_refine_ls_matrix_type full
_refine_ls_number_parameters 415
_refine_ls_number_reflns 5188
_refine_ls_number_restraints 0
_refine_ls_restrained_S_all 1.060
_refine_ls_R_factor_all 0.0433
_refine_ls_R_factor_gt 0.0354
_refine_ls_shift/su_max 0.001
_refine_ls_shift/su_mean 0.000
_refine_ls_structure_factor_coef Fsqd
_refine_ls_weighting_details 'calc w=1/[\s^2^(Fo^2^)+(0.0424P)^2^+3.0811P] where P=(Fo^2^+2Fc^2^)/3'
_refine_ls_weighting_scheme calc
_refine_ls_wR_factor_gt 0.0889
_refine_ls_wR_factor_ref 0.0934
_reflns_number_gt 4432
_reflns_number_total 5188
_reflns_threshold_expression >2sigma(I)
_cod_data_source_file cg2011666_si_002.cif
_cod_data_source_block 100521b
_cod_depositor_comments
;
The following automatic conversions were performed:

'_symmetry_cell_setting' value 'Monoclinic' changed to 'monoclinic'
according to /home/saulius/struct/CIF-dictionaries/cif_core.dic
dictionary named 'cif_core.dic' version 2.4.1 from 2010-06-29.

Automatic conversion script
Id: cif_fix_values 1715 2011-07-08 13:25:40Z adriana 

The following automatic conversions were performed:

'_exptl_crystal_density_meas' value 'none' was changed to '?' - the
value is perceived as not measured.

Automatic conversion script
Id: cif_fix_values 3008 2015-01-20 13:52:24Z robertas 
;
_cod_original_sg_symbol_H-M P21/c
_cod_database_code 4505464

loop_
_symmetry_equiv_pos_as_xyz
'x, y, z'
'-x, y+1/2, -z+1/2'
'-x, -y, -z'
'x, -y-1/2, z-1/2'

loop_
_atom_site_label
_atom_site_type_symbol
_atom_site_fract_x
_atom_site_fract_y
_atom_site_fract_z
_atom_site_U_iso_or_equiv
_atom_site_adp_type
_atom_site_occupancy
_atom_site_symmetry_multiplicity
_atom_site_calc_flag
_atom_site_refinement_flags
Cu1 Cu 0.62135(4) 0.939985(14) 0.88465(3) 0.03787(12) Uani 1 1 d .
Cu2 Cu 0.31751(4) 0.971919(13) 0.93031(3) 0.03813(12) Uani 1 1 d .
O1 O 0.4148(3) 0.93874(9) 0.74600(17) 0.0505(6) Uani 1 1 d .
O2 O 0.1954(3) 0.96019(9) 0.77674(17) 0.0495(6) Uani 1 1 d .
O3 O -0.3754(4) 0.92705(13) 0.2480(2) 0.0824(9) Uani 1 1 d .
O4 O -0.1858(5) 0.88271(17) 0.2323(2) 0.1108(13) Uani 1 1 d .
O5 O 0.4407(3) 0.90747(8) 0.95642(18) 0.0460(5) Uani 1 1 d .
O6 O 0.2771(4) 0.88391(10) 1.0255(3) 0.0739(8) Uani 1 1 d .
O7 O 0.5853(6) 0.65943(13) 0.8921(4) 0.1272(16) Uani 1 1 d .
O8 O 0.4807(6) 0.63642(12) 0.9906(4) 0.1289(16) Uani 1 1 d .
O9 O 0.7786(4) 0.92874(9) 0.7575(3) 0.0738(8) Uani 1 1 d .
O10 O 0.7059(3) 0.87861(8) 0.85166(17) 0.0480(5) Uani 1 1 d .
O11 O 1.0755(11) 0.7169(3) 0.6164(6) 0.242(4) Uani 1 1 d .
O12 O 1.1192(8) 0.6816(2) 0.7589(6) 0.177(3) Uani 1 1 d .
O13 O 0.5634(3) 1.00350(7) 0.92543(16) 0.0391(5) Uani 1 1 d .
H13' H 0.5273 1.0255 0.8766 0.059 Uiso 1 1 d R
N1 N 0.8659(3) 0.97740(10) 1.0968(2) 0.0417(6) Uani 1 1 d .
N2 N 0.8414(3) 0.94178(9) 1.0225(2) 0.0396(6) Uani 1 1 d .
N3 N 1.0991(3) 0.93226(9) 1.1566(2) 0.0399(6) Uani 1 1 d .
N4 N 1.2674(3) 0.91312(13) 1.2254(2) 0.0642(9) Uani 1 1 d .
H4' H 1.3127 0.9038 1.1839 0.077 Uiso 1 1 d R
H4" H 1.3254 0.9389 1.2686 0.077 Uiso 1 1 d R
N5 N -0.2310(4) 0.90828(14) 0.2842(2) 0.0642(9) Uani 1 1 d .
N6 N 0.5212(5) 0.66825(14) 0.9475(4) 0.0893(13) Uani 1 1 d .
N7 N 1.0615(8) 0.7173(2) 0.6888(7) 0.138(2) Uani 1 1 d .
C1 C 0.9835(4) 0.91457(12) 1.0610(2) 0.0416(7) Uani 1 1 d .
H1 H 1.0014 0.8872 1.0273 0.050 Uiso 1 1 calc R
C2 C 1.0222(4) 0.97109(12) 1.1765(3) 0.0456(8) Uani 1 1 d .
H2 H 1.0726 0.9905 1.2377 0.055 Uiso 1 1 calc R
C3 C 0.1286(4) 0.93665(11) 0.6037(2) 0.0396(7) Uani 1 1 d .
C4 C -0.0460(4) 0.94954(12) 0.5626(3) 0.0450(7) Uani 1 1 d .
H4 H -0.0835 0.9644 0.6063 0.054 Uiso 1 1 calc R
C5 C -0.1641(4) 0.94051(13) 0.4579(3) 0.0483(8) Uani 1 1 d .
H5 H -0.2809 0.9495 0.4299 0.058 Uiso 1 1 calc R
C6 C -0.1045(4) 0.91786(13) 0.3960(2) 0.0468(8) Uani 1 1 d .
C7 C 0.0675(5) 0.90458(15) 0.4335(3) 0.0570(9) Uani 1 1 d .
H7 H 0.1038 0.8892 0.3897 0.068 Uiso 1 1 calc R
C8 C 0.1842(4) 0.91490(14) 0.5383(3) 0.0515(8) Uani 1 1 d .
H8 H 0.3017 0.9071 0.5653 0.062 Uiso 1 1 calc R
C9 C 0.2571(4) 0.94606(11) 0.7182(2) 0.0410(7) Uani 1 1 d .
C10 C 0.4236(5) 0.82033(12) 0.9842(3) 0.0509(8) Uani 1 1 d .
C11 C 0.4908(8) 0.80693(15) 0.9206(5) 0.104(2) Uani 1 1 d .
H11 H 0.5142 0.8315 0.8835 0.125 Uiso 1 1 calc R
C12 C 0.5251(9) 0.75681(17) 0.9105(6) 0.119(2) Uani 1 1 d .
H12 H 0.5727 0.7479 0.8676 0.143 Uiso 1 1 calc R
C13 C 0.4894(6) 0.72180(14) 0.9626(4) 0.0721(12) Uani 1 1 d .
C14 C 0.4226(8) 0.73345(16) 1.0255(5) 0.0975(17) Uani 1 1 d .
H14 H 0.3996 0.7085 1.0621 0.117 Uiso 1 1 calc R
C15 C 0.3880(7) 0.78345(16) 1.0356(4) 0.0869(15) Uani 1 1 d .
H15 H 0.3395 0.7918 1.0783 0.104 Uiso 1 1 calc R
C16 C 0.3766(4) 0.87432(12) 0.9906(3) 0.0461(8) Uani 1 1 d .
C17 C 0.8491(4) 0.84225(12) 0.7660(3) 0.0448(7) Uani 1 1 d .
C18 C 0.9068(8) 0.8461(2) 0.6952(5) 0.109(2) Uani 1 1 d .
H18 H 0.9029 0.8769 0.6636 0.131 Uiso 1 1 calc R
C19 C 0.9728(9) 0.8034(3) 0.6692(5) 0.126(2) Uani 1 1 d .
H19 H 1.0056 0.8055 0.6170 0.151 Uiso 1 1 calc R
C20 C 0.9883(7) 0.76045(18) 0.7186(5) 0.0846(15) Uani 1 1 d .
C21 C 0.9370(9) 0.75588(18) 0.7909(6) 0.115(2) Uani 1 1 d .
H21 H 0.9493 0.7255 0.8256 0.138 Uiso 1 1 calc R
C22 C 0.8651(7) 0.79716(16) 0.8137(4) 0.0909(17) Uani 1 1 d .
H22 H 0.8265 0.7939 0.8631 0.109 Uiso 1 1 calc R
C23 C 0.7722(4) 0.88744(12) 0.7913(3) 0.0439(7) Uani 1 1 d .
O14 O 0.4021(5) -0.00580(12) 0.3893(2) 0.0936(10) Uani 1 1 d .
H14A H 0.3690 0.0217 0.3553 0.140 Uiso 1 1 d R
H14B H 0.5005 -0.0058 0.4457 0.140 Uiso 1 1 d R

loop_
_atom_site_aniso_label
_atom_site_aniso_U_11
_atom_site_aniso_U_22
_atom_site_aniso_U_33
_atom_site_aniso_U_23
_atom_site_aniso_U_13
_atom_site_aniso_U_12
Cu1 0.03282(19) 0.0429(2) 0.0366(2) -0.00724(16) 0.01586(16) 0.00685(15)
Cu2 0.0337(2) 0.0392(2) 0.0404(2) -0.00842(16) 0.01717(16) 0.00533(15)
O1 0.0355(11) 0.0706(16) 0.0396(12) -0.0139(11) 0.0136(10) 0.0081(11)
O2 0.0375(11) 0.0630(14) 0.0440(12) -0.0164(11) 0.0166(10) 0.0046(10)
O3 0.0462(16) 0.124(3) 0.0513(16) 0.0256(16) 0.0035(13) -0.0012(16)
O4 0.081(2) 0.171(4) 0.0496(18) -0.033(2) 0.0078(16) 0.002(2)
O5 0.0551(13) 0.0335(11) 0.0603(14) -0.0008(10) 0.0366(12) 0.0049(10)
O6 0.0780(18) 0.0575(16) 0.121(2) -0.0057(16) 0.0762(19) 0.0043(14)
O7 0.153(4) 0.062(2) 0.212(5) -0.023(3) 0.124(4) 0.013(2)
O8 0.148(4) 0.0394(17) 0.230(5) 0.006(2) 0.116(4) -0.003(2)
O9 0.0750(18) 0.0401(14) 0.126(3) 0.0141(15) 0.0641(19) 0.0091(12)
O10 0.0518(13) 0.0498(13) 0.0485(13) -0.0074(10) 0.0291(11) 0.0087(10)
O11 0.328(10) 0.233(7) 0.270(8) -0.054(6) 0.228(8) 0.094(7)
O12 0.197(6) 0.096(3) 0.311(9) -0.033(4) 0.180(6) 0.026(4)
O13 0.0383(11) 0.0375(11) 0.0385(11) -0.0011(9) 0.0163(9) 0.0085(9)
N1 0.0335(13) 0.0444(15) 0.0431(14) -0.0123(12) 0.0154(12) 0.0035(11)
N2 0.0335(13) 0.0424(14) 0.0416(14) -0.0078(11) 0.0172(11) 0.0079(11)
N3 0.0282(12) 0.0416(14) 0.0462(15) -0.0017(11) 0.0152(11) 0.0054(10)
N4 0.0330(14) 0.077(2) 0.0616(19) -0.0175(17) 0.0068(14) 0.0139(14)
N5 0.0515(19) 0.089(2) 0.0376(16) 0.0031(17) 0.0103(15) -0.0129(18)
N6 0.081(3) 0.044(2) 0.148(4) -0.009(2) 0.060(3) 0.0001(18)
N7 0.142(5) 0.097(4) 0.234(8) -0.040(5) 0.137(6) 0.017(4)
C1 0.0366(16) 0.0446(17) 0.0426(17) -0.0054(14) 0.0186(14) 0.0063(13)
C2 0.0346(16) 0.0492(19) 0.0466(18) -0.0101(15) 0.0147(15) 0.0034(14)
C3 0.0360(15) 0.0381(16) 0.0410(16) -0.0045(13) 0.0158(13) 0.0004(13)
C4 0.0404(17) 0.0449(18) 0.0477(18) -0.0033(14) 0.0199(15) 0.0011(14)
C5 0.0327(16) 0.0523(19) 0.0517(19) 0.0089(16) 0.0141(15) 0.0007(14)
C6 0.0408(17) 0.0526(19) 0.0357(16) 0.0030(15) 0.0098(14) -0.0070(15)
C7 0.050(2) 0.074(2) 0.0406(18) -0.0124(17) 0.0172(16) 0.0036(18)
C8 0.0376(17) 0.066(2) 0.0418(18) -0.0080(16) 0.0126(14) 0.0098(16)
C9 0.0377(16) 0.0378(16) 0.0427(17) -0.0073(13) 0.0156(14) 0.0036(13)
C10 0.0521(19) 0.0388(17) 0.075(2) -0.0013(16) 0.0408(19) 0.0013(15)
C11 0.173(6) 0.038(2) 0.190(6) -0.005(3) 0.156(5) -0.004(3)
C12 0.181(6) 0.047(2) 0.229(7) -0.017(3) 0.178(6) -0.005(3)
C13 0.073(3) 0.0368(19) 0.123(4) -0.004(2) 0.060(3) 0.0012(18)
C14 0.141(5) 0.043(2) 0.152(5) 0.012(3) 0.106(4) 0.002(3)
C15 0.126(4) 0.051(2) 0.134(4) 0.008(3) 0.103(4) 0.004(2)
C16 0.0428(17) 0.0455(18) 0.056(2) -0.0059(15) 0.0283(16) 0.0026(14)
C17 0.0479(18) 0.0431(18) 0.0522(19) -0.0063(15) 0.0312(16) 0.0011(14)
C18 0.166(5) 0.083(3) 0.161(5) 0.039(3) 0.144(5) 0.039(3)
C19 0.173(6) 0.138(5) 0.148(5) 0.017(4) 0.142(5) 0.050(5)
C20 0.089(3) 0.066(3) 0.125(4) -0.032(3) 0.073(3) -0.001(2)
C21 0.163(6) 0.053(3) 0.201(7) 0.007(3) 0.146(6) 0.023(3)
C22 0.141(5) 0.053(2) 0.140(4) 0.015(3) 0.117(4) 0.027(3)
C23 0.0346(16) 0.0420(18) 0.0535(19) -0.0073(15) 0.0202(15) 0.0003(13)
O14 0.110(3) 0.074(2) 0.0620(18) 0.0038(16) 0.0148(18) 0.0021(18)

loop_
_atom_type_symbol
_atom_type_description
_atom_type_scat_dispersion_real
_atom_type_scat_dispersion_imag
_atom_type_scat_source
C C 0.0033 0.0016 'International Tables Vol C Tables 4.2.6.8 and 6.1.1.4'
H H 0.0000 0.0000 'International Tables Vol C Tables 4.2.6.8 and 6.1.1.4'
N N 0.0061 0.0033 'International Tables Vol C Tables 4.2.6.8 and 6.1.1.4'
O O 0.0106 0.0060 'International Tables Vol C Tables 4.2.6.8 and 6.1.1.4'
Cu Cu 0.3201 1.2651 'International Tables Vol C Tables 4.2.6.8 and 6.1.1.4'

loop_
_geom_angle_atom_site_label_1
_geom_angle_atom_site_label_2
_geom_angle_atom_site_label_3
_geom_angle
_geom_angle_site_symmetry_1
_geom_angle_site_symmetry_3
O13 Cu1 O1 94.47(9) . .
O13 Cu1 O10 173.76(9) . .
O1 Cu1 O10 90.46(9) . .
O13 Cu1 N2 86.82(9) . .
O1 Cu1 N2 176.61(10) . .
O10 Cu1 N2 88.05(9) . .
O13 Cu1 O5 81.94(8) . .
O1 Cu1 O5 87.72(9) . .
O10 Cu1 O5 102.10(9) . .
N2 Cu1 O5 95.57(9) . .
O13 Cu2 O5 97.48(9) 3_677 .
O13 Cu2 O2 169.33(10) 3_677 .
O5 Cu2 O2 91.42(9) . .
O13 Cu2 N1 86.78(9) 3_677 3_677
O5 Cu2 N1 161.45(10) . 3_677
O2 Cu2 N1 86.62(10) . 3_677
O13 Cu2 O13 83.61(8) 3_677 .
O5 Cu2 O13 83.78(8) . .
O2 Cu2 O13 91.56(9) . .
N1 Cu2 O13 114.70(9) 3_677 .
C9 O1 Cu1 131.2(2) . .
C9 O2 Cu2 128.9(2) . .
C16 O5 Cu2 112.13(19) . .
C16 O5 Cu1 156.37(19) . .
Cu2 O5 Cu1 91.05(8) . .
C23 O10 Cu1 111.4(2) . .
Cu2 O13 Cu1 122.58(10) 3_677 .
Cu2 O13 Cu2 96.39(8) 3_677 .
Cu1 O13 Cu2 94.40(8) . .
Cu2 O13 H13' 116.7 3_677 .
Cu1 O13 H13' 113.2 . .
Cu2 O13 H13' 107.2 . .
C2 N1 N2 107.5(2) . .
C2 N1 Cu2 131.6(2) . 3_677
N2 N1 Cu2 120.83(18) . 3_677
C1 N2 N1 107.2(2) . .
C1 N2 Cu1 132.2(2) . .
N1 N2 Cu1 120.54(18) . .
C1 N3 C2 106.6(2) . .
C1 N3 N4 127.3(3) . .
C2 N3 N4 126.1(3) . .
N3 N4 H4' 106.1 . .
N3 N4 H4" 104.9 . .
H4' N4 H4" 112.9 . .
O4 N5 O3 123.2(3) . .
O4 N5 C6 118.6(3) . .
O3 N5 C6 118.2(4) . .
O8 N6 O7 123.9(4) . .
O8 N6 C13 118.4(5) . .
O7 N6 C13 117.7(4) . .
O11 N7 O12 123.1(6) . .
O11 N7 C20 123.1(8) . .
O12 N7 C20 113.7(7) . .
N2 C1 N3 109.3(3) . .
N2 C1 H1 125.4 . .
N3 C1 H1 125.4 . .
N1 C2 N3 109.4(3) . .
N1 C2 H2 125.3 . .
N3 C2 H2 125.3 . .
C8 C3 C4 119.5(3) . .
C8 C3 C9 119.9(3) . .
C4 C3 C9 120.6(3) . .
C5 C4 C3 120.7(3) . .
C5 C4 H4 119.7 . .
C3 C4 H4 119.7 . .
C6 C5 C4 118.1(3) . .
C6 C5 H5 120.9 . .
C4 C5 H5 120.9 . .
C5 C6 C7 123.1(3) . .
C5 C6 N5 117.9(3) . .
C7 C6 N5 119.0(3) . .
C6 C7 C8 117.7(3) . .
C6 C7 H7 121.1 . .
C8 C7 H7 121.1 . .
C7 C8 C3 120.9(3) . .
C7 C8 H8 119.6 . .
C3 C8 H8 119.6 . .
O1 C9 O2 126.6(3) . .
O1 C9 C3 116.5(3) . .
O2 C9 C3 116.9(3) . .
C15 C10 C11 118.1(4) . .
C15 C10 C16 120.9(3) . .
C11 C10 C16 120.8(3) . .
C10 C11 C12 120.7(4) . .
C10 C11 H11 119.7 . .
C12 C11 H11 119.7 . .
C13 C12 C11 119.5(4) . .
C13 C12 H12 120.3 . .
C11 C12 H12 120.3 . .
C12 C13 C14 121.7(4) . .
C12 C13 N6 118.5(4) . .
C14 C13 N6 119.8(4) . .
C13 C14 C15 118.9(4) . .
C13 C14 H14 120.5 . .
C15 C14 H14 120.5 . .
C10 C15 C14 121.2(4) . .
C10 C15 H15 119.4 . .
C14 C15 H15 119.4 . .
O6 C16 O5 123.5(3) . .
O6 C16 C10 119.5(3) . .
O5 C16 C10 117.0(3) . .
C18 C17 C22 117.9(4) . .
C18 C17 C23 120.0(3) . .
C22 C17 C23 122.1(3) . .
C17 C18 C19 119.8(5) . .
C17 C18 H18 120.1 . .
C19 C18 H18 120.1 . .
C20 C19 C18 120.2(4) . .
C20 C19 H19 119.9 . .
C18 C19 H19 119.9 . .
C19 C20 C21 121.3(4) . .
C19 C20 N7 117.5(5) . .
C21 C20 N7 121.3(6) . .
C20 C21 C22 118.8(5) . .
C20 C21 H21 120.6 . .
C22 C21 H21 120.6 . .
C17 C22 C21 121.9(4) . .
C17 C22 H22 119.0 . .
C21 C22 H22 119.0 . .
O9 C23 O10 124.3(3) . .
O9 C23 C17 120.8(3) . .
O10 C23 C17 114.9(3) . .
H14A O14 H14B 117.1 . .

loop_
_geom_bond_atom_site_label_1
_geom_bond_atom_site_label_2
_geom_bond_distance
_geom_bond_site_symmetry_2
Cu1 O13 1.9369(19) .
Cu1 O1 1.939(2) .
Cu1 O10 1.946(2) .
Cu1 N2 1.987(2) .
Cu1 O5 2.433(2) .
Cu2 O13 1.934(2) 3_677
Cu2 O5 1.962(2) .
Cu2 O2 1.963(2) .
Cu2 N1 1.986(2) 3_677
Cu2 O13 2.344(2) .
O1 C9 1.253(4) .
O2 C9 1.261(4) .
O3 N5 1.216(4) .
O4 N5 1.213(5) .
O5 C16 1.267(4) .
O6 C16 1.227(4) .
O7 N6 1.203(6) .
O8 N6 1.202(5) .
O9 C23 1.215(4) .
O10 C23 1.283(4) .
O11 N7 1.111(9) .
O12 N7 1.298(9) .
O13 Cu2 1.934(2) 3_677
O13 H13' 0.8498 .
N1 C2 1.302(4) .
N1 N2 1.368(3) .
N1 Cu2 1.986(2) 3_677
N2 C1 1.307(4) .
N3 C1 1.339(4) .
N3 C2 1.338(4) .
N3 N4 1.413(3) .
N4 H4' 0.9000 .
N4 H4" 0.9000 .
N5 C6 1.469(4) .
N6 C13 1.488(5) .
N7 C20 1.476(6) .
C1 H1 0.9300 .
C2 H2 0.9300 .
C3 C8 1.382(4) .
C3 C4 1.388(4) .
C3 C9 1.501(4) .
C4 C5 1.376(5) .
C4 H4 0.9300 .
C5 C6 1.374(5) .
C5 H5 0.9300 .
C6 C7 1.376(5) .
C7 C8 1.381(4) .
C7 H7 0.9300 .
C8 H8 0.9300 .
C10 C15 1.354(5) .
C10 C11 1.358(5) .
C10 C16 1.509(4) .
C11 C12 1.390(6) .
C11 H11 0.9300 .
C12 C13 1.326(6) .
C12 H12 0.9300 .
C13 C14 1.335(6) .
C14 C15 1.388(6) .
C14 H14 0.9300 .
C15 H15 0.9300 .
C17 C18 1.347(5) .
C17 C22 1.356(5) .
C17 C23 1.507(4) .
C18 C19 1.405(7) .
C18 H18 0.9300 .
C19 C20 1.320(7) .
C19 H19 0.9300 .
C20 C21 1.327(7) .
C21 C22 1.383(6) .
C21 H21 0.9300 .
C22 H22 0.9300 .
O14 H14A 0.8501 .
O14 H14B 0.8504 .

loop_
_geom_torsion_atom_site_label_1
_geom_torsion_atom_site_label_2
_geom_torsion_atom_site_label_3
_geom_torsion_atom_site_label_4
_geom_torsion
_geom_torsion_site_symmetry_1
_geom_torsion_site_symmetry_4
O13 Cu1 O1 C9 -48.1(3) . .
O10 Cu1 O1 C9 135.7(3) . .
N2 Cu1 O1 C9 -160.4(16) . .
O5 Cu1 O1 C9 33.6(3) . .
O13 Cu2 O2 C9 98.8(5) 3_677 .
O5 Cu2 O2 C9 -47.8(3) . .
N1 Cu2 O2 C9 150.6(3) 3_677 .
O13 Cu2 O2 C9 36.0(3) . .
O13 Cu2 O5 C16 82.3(2) 3_677 .
O2 Cu2 O5 C16 -103.6(2) . .
N1 Cu2 O5 C16 -20.0(4) 3_677 .
O13 Cu2 O5 C16 164.9(2) . .
O13 Cu2 O5 Cu1 -102.47(8) 3_677 .
O2 Cu2 O5 Cu1 71.63(9) . .
N1 Cu2 O5 Cu1 155.2(3) 3_677 .
O13 Cu2 O5 Cu1 -19.78(7) . .
O13 Cu1 O5 C16 -166.7(6) . .
O1 Cu1 O5 C16 98.5(5) . .
O10 Cu1 O5 C16 8.5(6) . .
N2 Cu1 O5 C16 -80.7(5) . .
O13 Cu1 O5 Cu2 24.28(8) . .
O1 Cu1 O5 Cu2 -70.56(9) . .
O10 Cu1 O5 Cu2 -160.54(9) . .
N2 Cu1 O5 Cu2 110.27(10) . .
O13 Cu1 O10 C23 -64.5(9) . .
O1 Cu1 O10 C23 77.7(2) . .
N2 Cu1 O10 C23 -99.2(2) . .
O5 Cu1 O10 C23 165.5(2) . .
O1 Cu1 O13 Cu2 167.33(13) . 3_677
O10 Cu1 O13 Cu2 -50.6(9) . 3_677
N2 Cu1 O13 Cu2 -15.81(13) . 3_677
O5 Cu1 O13 Cu2 80.27(12) . 3_677
O1 Cu1 O13 Cu2 66.86(9) . .
O10 Cu1 O13 Cu2 -151.0(8) . .
N2 Cu1 O13 Cu2 -116.28(9) . .
O5 Cu1 O13 Cu2 -20.20(7) . .
O13 Cu2 O13 Cu2 0.0 3_677 3_677
O5 Cu2 O13 Cu2 -98.27(9) . 3_677
O2 Cu2 O13 Cu2 170.46(9) . 3_677
N1 Cu2 O13 Cu2 83.47(11) 3_677 3_677
O13 Cu2 O13 Cu1 123.51(11) 3_677 .
O5 Cu2 O13 Cu1 25.23(9) . .
O2 Cu2 O13 Cu1 -66.03(9) . .
N1 Cu2 O13 Cu1 -153.03(9) 3_677 .
C2 N1 N2 C1 1.0(4) . .
Cu2 N1 N2 C1 178.9(2) 3_677 .
C2 N1 N2 Cu1 -177.5(2) . .
Cu2 N1 N2 Cu1 0.3(3) 3_677 .
O13 Cu1 N2 C1 -169.6(3) . .
O1 Cu1 N2 C1 -57.0(18) . .
O10 Cu1 N2 C1 6.9(3) . .
O5 Cu1 N2 C1 108.9(3) . .
O13 Cu1 N2 N1 8.6(2) . .
O1 Cu1 N2 N1 121.1(16) . .
O10 Cu1 N2 N1 -175.0(2) . .
O5 Cu1 N2 N1 -73.0(2) . .
N1 N2 C1 N3 -1.2(3) . .
Cu1 N2 C1 N3 177.1(2) . .
C2 N3 C1 N2 0.8(4) . .
N4 N3 C1 N2 178.9(3) . .
N2 N1 C2 N3 -0.5(4) . .
Cu2 N1 C2 N3 -178.0(2) 3_677 .
C1 N3 C2 N1 -0.2(4) . .
N4 N3 C2 N1 -178.3(3) . .
C8 C3 C4 C5 0.5(5) . .
C9 C3 C4 C5 -179.4(3) . .
C3 C4 C5 C6 0.8(5) . .
C4 C5 C6 C7 -1.0(5) . .
C4 C5 C6 N5 180.0(3) . .
O4 N5 C6 C5 -170.7(4) . .
O3 N5 C6 C5 10.3(5) . .
O4 N5 C6 C7 10.3(6) . .
O3 N5 C6 C7 -168.7(4) . .
C5 C6 C7 C8 -0.2(6) . .
N5 C6 C7 C8 178.8(3) . .
C6 C7 C8 C3 1.6(6) . .
C4 C3 C8 C7 -1.8(5) . .
C9 C3 C8 C7 178.2(3) . .
Cu1 O1 C9 O2 5.8(5) . .
Cu1 O1 C9 C3 -173.7(2) . .
Cu2 O2 C9 O1 -3.8(5) . .
Cu2 O2 C9 C3 175.7(2) . .
C8 C3 C9 O1 8.0(5) . .
C4 C3 C9 O1 -172.1(3) . .
C8 C3 C9 O2 -171.5(3) . .
C4 C3 C9 O2 8.4(4) . .
C15 C10 C11 C12 -1.2(9) . .
C16 C10 C11 C12 -176.5(5) . .
C10 C11 C12 C13 0.9(10) . .
C11 C12 C13 C14 -0.6(10) . .
C11 C12 C13 N6 177.9(6) . .
O8 N6 C13 C12 -176.4(6) . .
O7 N6 C13 C12 3.1(8) . .
O8 N6 C13 C14 2.2(8) . .
O7 N6 C13 C14 -178.3(6) . .
C12 C13 C14 C15 0.8(9) . .
N6 C13 C14 C15 -177.7(5) . .
C11 C10 C15 C14 1.4(8) . .
C16 C10 C15 C14 176.6(5) . .
C13 C14 C15 C10 -1.1(9) . .
Cu2 O5 C16 O6 -15.2(4) . .
Cu1 O5 C16 O6 176.7(4) . .
Cu2 O5 C16 C10 163.0(2) . .
Cu1 O5 C16 C10 -5.1(7) . .
C15 C10 C16 O6 -13.7(6) . .
C11 C10 C16 O6 161.4(5) . .
C15 C10 C16 O5 168.0(4) . .
C11 C10 C16 O5 -16.9(6) . .
C22 C17 C18 C19 3.1(9) . .
C23 C17 C18 C19 -177.8(5) . .
C17 C18 C19 C20 -4.1(11) . .
C18 C19 C20 C21 2.3(11) . .
C18 C19 C20 N7 -178.9(6) . .
O11 N7 C20 C19 -14.1(11) . .
O12 N7 C20 C19 161.2(7) . .
O11 N7 C20 C21 164.6(9) . .
O12 N7 C20 C21 -20.0(9) . .
C19 C20 C21 C22 0.4(10) . .
N7 C20 C21 C22 -178.3(6) . .
C18 C17 C22 C21 -0.4(8) . .
C23 C17 C22 C21 -179.5(5) . .
C20 C21 C22 C17 -1.5(10) . .
Cu1 O10 C23 O9 -1.2(4) . .
Cu1 O10 C23 C17 177.1(2) . .
C18 C17 C23 O9 -8.1(6) . .
C22 C17 C23 O9 171.0(4) . .
C18 C17 C23 O10 173.5(4) . .
C22 C17 C23 O10 -7.4(5) . .
